data_4332057
loop_
_publ_author_name
'Barrett, Anthony G. M.'
'Gray, Andrew A.'
'Hill, Michael S.'
'Hitchcock, Peter B.'
'Procopiou, Panayiotis A.'
'White, Andrew J. P.'

_publ_section_title
;
 Imino Sulfinamidines:&#x00A0; Synthesis and Coordination Chemistry of a
 Novel Class of Chiral Bidentate Ligands
;
_journal_issue 8
_journal_name_full 'Inorganic Chemistry'
_journal_page_first 3352
_journal_page_last 3358
_journal_paper_doi 10.1021/ic052104m
_journal_volume 45
_journal_year 2006
_chemical_formula_sum 'C84 H134 Mg2 N10 S3 Si2'
_chemical_formula_weight 1484.99
_chemical_name_systematic
; 
 ? 
;
_space_group_IT_number 14
_symmetry_cell_setting monoclinic
_symmetry_space_group_name_Hall '-P 2yn'
_symmetry_space_group_name_H-M 'P 1 21/n 1'
_atom_sites_solution_hydrogens geom
_atom_sites_solution_primary direct
_atom_sites_solution_secondary difmap
_audit_creation_method SHELXL-97
_cell_angle_alpha 90.00
_cell_angle_beta 107.934(3)
_cell_angle_gamma 90.00
_cell_formula_units_Z 4
_cell_length_a 21.9499(7)
_cell_length_b 18.8731(6)
_cell_length_c 23.4952(7)
_cell_measurement_temperature 173(2)
_cell_measurement_theta_max 32.7192
_cell_measurement_theta_min 3.8881
_cell_volume 9260.3(5)
_computing_cell_refinement 'CrysAlis RED, Oxford Diffraction Ltd'
_computing_data_collection 'CrysAlis CCD, Oxford Diffraction Ltd'
_computing_data_reduction 'CrysAlis RED, Oxford Diffraction Ltd'
_computing_molecular_graphics 'Bruker SHELXTL'
_computing_publication_material 'Bruker SHELXTL'
_computing_structure_refinement 'SHELXL-97 (Sheldrick, 1997)'
_computing_structure_solution 'SHELXS-97 (Sheldrick, 1990)'
_diffrn_ambient_temperature 173(2)
_diffrn_detector_area_resol_mean 15.9863
_diffrn_measured_fraction_theta_full 0.927
_diffrn_measured_fraction_theta_max 0.927
_diffrn_measurement_device_type 'OD Xcalibur 3'
_diffrn_measurement_method \w
_diffrn_radiation_monochromator graphite
_diffrn_radiation_source 'Enhance (Mo) X-ray Source'
_diffrn_radiation_type MoK\a
_diffrn_radiation_wavelength 0.71073
_diffrn_reflns_av_R_equivalents 0.0834
_diffrn_reflns_av_sigmaI/netI 0.1484
_diffrn_reflns_limit_h_max 32
_diffrn_reflns_limit_h_min -32
_diffrn_reflns_limit_k_max 26
_diffrn_reflns_limit_k_min -28
_diffrn_reflns_limit_l_max 34
_diffrn_reflns_limit_l_min -35
_diffrn_reflns_number 92067
_diffrn_reflns_theta_full 32.79
_diffrn_reflns_theta_max 32.79
_diffrn_reflns_theta_min 3.90
_exptl_absorpt_coefficient_mu 0.164
_exptl_absorpt_correction_T_max 0.99166
_exptl_absorpt_correction_T_min 0.97343
_exptl_absorpt_correction_type 'numeric analytical'
_exptl_crystal_colour Colourless
_exptl_crystal_density_diffrn 1.065
_exptl_crystal_density_method 'not measured'
_exptl_crystal_description plates
_exptl_crystal_F_000 3232
_exptl_crystal_size_max 0.20
_exptl_crystal_size_mid 0.16
_exptl_crystal_size_min 0.06
_refine_diff_density_max 0.309
_refine_diff_density_min -0.332
_refine_diff_density_rms 0.053
_refine_ls_extinction_method none
_refine_ls_goodness_of_fit_ref 1.159
_refine_ls_hydrogen_treatment mixed
_refine_ls_matrix_type full
_refine_ls_number_parameters 935
_refine_ls_number_reflns 31824
_refine_ls_number_restraints 230
_refine_ls_restrained_S_all 1.164
_refine_ls_R_factor_all 0.2146
_refine_ls_R_factor_gt 0.1027
_refine_ls_shift/su_max 0.001
_refine_ls_shift/su_mean 0.000
_refine_ls_structure_factor_coef Fsqd
_refine_ls_weighting_details 'calc w=1/[\s^2^(Fo^2^)+(0.0516P)^2^+0.0000P] where P=(Fo^2^+2Fc^2^)/3'
_refine_ls_weighting_scheme calc
_refine_ls_wR_factor_gt 0.1497
_refine_ls_wR_factor_ref 0.1891
_reflns_number_gt 16686
_reflns_number_total 31824
_reflns_threshold_expression >2sigma(I)
_cod_data_source_file ic052104msup1.cif
_cod_data_source_block Compound_14
_cod_depositor_comments
;
The following automatic conversions were performed:

'_symmetry_cell_setting' value 'Monoclinic' changed to 'monoclinic'
according to /home/saulius/struct/CIF-dictionaries/cif_core.dic
dictionary named 'cif_core.dic' version 2.4.2 from 2011-04-26.

Automatic conversion script
Id: cif_fix_values 1891 2012-01-12 08:04:46Z andrius 
;
_cod_original_sg_symbol_H-M P2(1)/n
_cod_database_code 4332057

loop_
_symmetry_equiv_pos_as_xyz
'x, y, z'
'-x+1/2, y+1/2, -z+1/2'
'-x, -y, -z'
'x-1/2, -y-1/2, z-1/2'

loop_
_atom_site_label
_atom_site_type_symbol
_atom_site_fract_x
_atom_site_fract_y
_atom_site_fract_z
_atom_site_U_iso_or_equiv
_atom_site_adp_type
_atom_site_occupancy
_atom_site_symmetry_multiplicity
_atom_site_calc_flag
_atom_site_refinement_flags
_atom_site_disorder_assembly
_atom_site_disorder_group
Mg1 Mg 0.51621(4) 0.44296(4) 0.24664(4) 0.0235(2) Uani 1 1 d . A .
Mg2 Mg 0.47601(4) 0.21131(4) 0.37173(4) 0.0230(2) Uani 1 1 d . . .
N1 N 0.48547(10) 0.43365(11) 0.31964(9) 0.0233(5) Uani 1 1 d . . .
S2 S 0.44734(3) 0.36237(3) 0.32424(3) 0.02209(14) Uani 1 1 d . . .
N3 N 0.47510(10) 0.28815(11) 0.30324(9) 0.0225(5) Uani 1 1 d . . .
C4 C 0.48724(12) 0.28277(13) 0.24961(11) 0.0227(6) Uani 1 1 d . . .
N5 N 0.49783(10) 0.33634(11) 0.21869(9) 0.0229(5) Uani 1 1 d . . .
C6 C 0.50806(14) 0.47432(14) 0.37780(12) 0.0282(6) Uani 1 1 d . . .
C7 C 0.56325(16) 0.43588(17) 0.42237(14) 0.0435(8) Uani 1 1 d . . .
H7A H 0.5483 0.3900 0.4324 0.065 Uiso 1 1 calc R . .
H7B H 0.5792 0.4645 0.4587 0.065 Uiso 1 1 calc R . .
H7C H 0.5978 0.4284 0.4047 0.065 Uiso 1 1 calc R . .
C8 C 0.53043(16) 0.54603(15) 0.36187(14) 0.0397(8) Uani 1 1 d . . .
H8A H 0.5656 0.5390 0.3449 0.060 Uiso 1 1 calc R . .
H8B H 0.5453 0.5752 0.3980 0.060 Uiso 1 1 calc R . .
H8C H 0.4948 0.5699 0.3325 0.060 Uiso 1 1 calc R . .
C9 C 0.45351(16) 0.48696(16) 0.40462(14) 0.0410(8) Uani 1 1 d . . .
H9A H 0.4388 0.4414 0.4155 0.061 Uiso 1 1 calc R . .
H9B H 0.4179 0.5108 0.3751 0.061 Uiso 1 1 calc R . .
H9C H 0.4690 0.5167 0.4404 0.061 Uiso 1 1 calc R . .
C10 C 0.37074(13) 0.37217(13) 0.26752(12) 0.0240(6) Uani 1 1 d . . .
C11 C 0.34618(14) 0.43934(14) 0.25212(13) 0.0313(7) Uani 1 1 d . . .
H11A H 0.3710 0.4798 0.2687 0.038 Uiso 1 1 calc R . .
C12 C 0.28504(15) 0.44737(16) 0.21229(16) 0.0455(9) Uani 1 1 d . . .
H12A H 0.2686 0.4935 0.2006 0.055 Uiso 1 1 calc R . .
C13 C 0.24806(15) 0.38885(16) 0.18954(15) 0.0424(8) Uani 1 1 d . . .
H13A H 0.2061 0.3945 0.1624 0.051 Uiso 1 1 calc R . .
C14 C 0.27230(14) 0.32169(16) 0.20640(13) 0.0351(7) Uani 1 1 d . . .
H14A H 0.2467 0.2813 0.1910 0.042 Uiso 1 1 calc R . .
C15 C 0.33335(13) 0.31298(14) 0.24541(12) 0.0275(6) Uani 1 1 d . . .
H15A H 0.3497 0.2668 0.2571 0.033 Uiso 1 1 calc R . .
C16 C 0.48784(15) 0.20762(14) 0.22908(13) 0.0335(7) Uani 1 1 d . . .
H16A H 0.4542 0.2012 0.1908 0.050 Uiso 1 1 calc R . .
H16B H 0.4801 0.1756 0.2589 0.050 Uiso 1 1 calc R . .
H16C H 0.5296 0.1970 0.2241 0.050 Uiso 1 1 calc R . .
C17 C 0.50489(14) 0.32106(14) 0.15992(12) 0.0279(6) Uani 1 1 d . . .
C18 C 0.45049(15) 0.32728(16) 0.10971(13) 0.0356(7) Uani 1 1 d . . .
C19 C 0.45726(18) 0.3164(2) 0.05335(14) 0.0571(10) Uani 1 1 d . . .
H19A H 0.4212 0.3216 0.0187 0.068 Uiso 1 1 calc R . .
C20 C 0.5156(2) 0.2983(2) 0.04734(16) 0.0669(12) Uani 1 1 d . . .
H20A H 0.5194 0.2906 0.0086 0.080 Uiso 1 1 calc R . .
C21 C 0.56801(18) 0.29126(19) 0.09632(15) 0.0496(9) Uani 1 1 d . . .
H21A H 0.6076 0.2778 0.0910 0.059 Uiso 1 1 calc R . .
C22 C 0.56543(15) 0.30317(14) 0.15424(13) 0.0320(7) Uani 1 1 d . . .
C23 C 0.38395(14) 0.34220(16) 0.11400(13) 0.0377(7) Uani 1 1 d . . .
H23A H 0.3882 0.3512 0.1570 0.045 Uiso 1 1 calc R . .
C24 C 0.3532(2) 0.4072(2) 0.0784(2) 0.0820(14) Uani 1 1 d . . .
H24A H 0.3814 0.4483 0.0917 0.123 Uiso 1 1 calc R . .
H24B H 0.3119 0.4164 0.0848 0.123 Uiso 1 1 calc R . .
H24C H 0.3467 0.3989 0.0357 0.123 Uiso 1 1 calc R . .
C25 C 0.34015(19) 0.2791(2) 0.0937(2) 0.0714(12) Uani 1 1 d . . .
H25A H 0.2978 0.2902 0.0970 0.107 Uiso 1 1 calc R . .
H25B H 0.3580 0.2381 0.1189 0.107 Uiso 1 1 calc R . .
H25C H 0.3363 0.2681 0.0519 0.107 Uiso 1 1 calc R . .
C26 C 0.62627(14) 0.29444(15) 0.20545(14) 0.0346(7) Uani 1 1 d . . .
H26A H 0.6173 0.3085 0.2431 0.041 Uiso 1 1 calc R . .
C27 C 0.65092(19) 0.21793(18) 0.21272(19) 0.0615(11) Uani 1 1 d . . .
H27A H 0.6174 0.1864 0.2176 0.092 Uiso 1 1 calc R . .
H27B H 0.6888 0.2146 0.2481 0.092 Uiso 1 1 calc R . .
H27C H 0.6623 0.2039 0.1771 0.092 Uiso 1 1 calc R . .
C28 C 0.68001(17) 0.34186(17) 0.19818(16) 0.0500(9) Uani 1 1 d . . .
H28A H 0.6656 0.3913 0.1936 0.075 Uiso 1 1 calc R . .
H28B H 0.6912 0.3272 0.1626 0.075 Uiso 1 1 calc R . .
H28C H 0.7177 0.3375 0.2336 0.075 Uiso 1 1 calc R . .
N31 N 0.50986(11) 0.53488(11) 0.19824(10) 0.0301(5) Uani 1 1 d . A .
S32 S 0.58582(4) 0.55101(4) 0.21530(4) 0.03363(18) Uani 1 1 d D . .
N33 N 0.60795(11) 0.47843(11) 0.25706(10) 0.0266(5) Uani 1 1 d . A .
C34 C 0.67107(14) 0.48079(14) 0.29241(12) 0.0281(6) Uani 1 1 d . . .
N35 N 0.70789(12) 0.53103(12) 0.28629(11) 0.0352(6) Uani 1 1 d . A .
C36 C 0.46752(16) 0.59588(16) 0.17165(15) 0.0422(8) Uani 1 1 d . . .
C37 C 0.40319(16) 0.58147(19) 0.18091(17) 0.0557(10) Uani 1 1 d . A .
H37A H 0.4085 0.5794 0.2239 0.084 Uiso 1 1 calc R . .
H37B H 0.3863 0.5362 0.1623 0.084 Uiso 1 1 calc R . .
H37C H 0.3732 0.6196 0.1626 0.084 Uiso 1 1 calc R . .
C38 C 0.4932(2) 0.66653(18) 0.2017(2) 0.0766(14) Uani 1 1 d . A .
H38A H 0.4989 0.6633 0.2447 0.115 Uiso 1 1 calc R . .
H38B H 0.4626 0.7044 0.1841 0.115 Uiso 1 1 calc R . .
H38C H 0.5344 0.6770 0.1955 0.115 Uiso 1 1 calc R . .
C39 C 0.4584(2) 0.6011(2) 0.10420(17) 0.0752(13) Uani 1 1 d . A .
H39A H 0.4415 0.5561 0.0848 0.113 Uiso 1 1 calc R . .
H39B H 0.4996 0.6112 0.0979 0.113 Uiso 1 1 calc R . .
H39C H 0.4281 0.6393 0.0868 0.113 Uiso 1 1 calc R . .
C40 C 0.60465(17) 0.5253(2) 0.14678(14) 0.0346(12) Uani 0.688(7) 1 d PGD A 1
C41 C 0.66040(16) 0.5524(3) 0.13893(16) 0.060(2) Uani 0.688(7) 1 d PG A 1
H41A H 0.6869 0.5833 0.1681 0.072 Uiso 0.688(7) 1 calc PR A 1
C42 C 0.67732(17) 0.5343(3) 0.08846(19) 0.090(3) Uani 0.688(7) 1 d PG A 1
H42A H 0.7154 0.5528 0.0831 0.108 Uiso 0.688(7) 1 calc PR A 1
C43 C 0.6385(2) 0.4890(3) 0.04584(16) 0.079(3) Uani 0.688(7) 1 d PG A 1
H43A H 0.6501 0.4767 0.0113 0.095 Uiso 0.688(7) 1 calc PR A 1
C44 C 0.5828(2) 0.46191(19) 0.05369(15) 0.061(2) Uani 0.688(7) 1 d PG A 1
H44A H 0.5562 0.4310 0.0246 0.073 Uiso 0.688(7) 1 calc PR A 1
C45 C 0.56583(18) 0.48002(18) 0.10416(16) 0.0462(15) Uani 0.688(7) 1 d PG A 1
H45A H 0.5277 0.4615 0.1095 0.055 Uiso 0.688(7) 1 calc PR A 1
C40' C 0.6204(4) 0.5464(4) 0.1606(3) 0.031(3) Uiso 0.312(7) 1 d PGD A 2
C41' C 0.6661(4) 0.5947(4) 0.1551(3) 0.050(3) Uiso 0.312(7) 1 d PG A 2
H41B H 0.6794 0.6321 0.1832 0.060 Uiso 0.312(7) 1 calc PR A 2
C42' C 0.6924(4) 0.5881(5) 0.1086(4) 0.070(5) Uiso 0.312(7) 1 d PG A 2
H42B H 0.7236 0.6211 0.1049 0.084 Uiso 0.312(7) 1 calc PR A 2
C43' C 0.6730(5) 0.5333(5) 0.0675(4) 0.052(4) Uiso 0.312(7) 1 d PG A 2
H43B H 0.6909 0.5289 0.0356 0.062 Uiso 0.312(7) 1 calc PR A 2
C44' C 0.6273(5) 0.4850(4) 0.0729(3) 0.048(3) Uiso 0.312(7) 1 d PG A 2
H44B H 0.6140 0.4476 0.0448 0.057 Uiso 0.312(7) 1 calc PR A 2
C45' C 0.6010(4) 0.4916(4) 0.1194(4) 0.032(3) Uiso 0.312(7) 1 d PG A 2
H45B H 0.5698 0.4586 0.1232 0.038 Uiso 0.312(7) 1 calc PR A 2
C46 C 0.69162(14) 0.42146(15) 0.33706(14) 0.0361(7) Uani 1 1 d . A .
H46A H 0.7296 0.3982 0.3321 0.054 Uiso 1 1 calc R . .
H46B H 0.6568 0.3869 0.3305 0.054 Uiso 1 1 calc R . .
H46C H 0.7019 0.4407 0.3777 0.054 Uiso 1 1 calc R . .
C47 C 0.77006(15) 0.53912(15) 0.32734(15) 0.0384(7) Uani 1 1 d . . .
C48 C 0.82434(16) 0.51986(17) 0.31151(16) 0.0451(8) Uani 1 1 d . A .
C49 C 0.88418(17) 0.5339(2) 0.35144(19) 0.0603(10) Uani 1 1 d . . .
H49A H 0.9213 0.5206 0.3413 0.072 Uiso 1 1 calc R A .
C50 C 0.89141(19) 0.5665(2) 0.4053(2) 0.0667(11) Uani 1 1 d . A .
H50A H 0.9330 0.5762 0.4317 0.080 Uiso 1 1 calc R . .
C51 C 0.83779(18) 0.5852(2) 0.42073(18) 0.0605(11) Uani 1 1 d . . .
H51A H 0.8430 0.6075 0.4582 0.073 Uiso 1 1 calc R A .
C52 C 0.77667(16) 0.57213(17) 0.38294(16) 0.0470(9) Uani 1 1 d . A .
C53 C 0.81743(17) 0.48669(18) 0.25085(17) 0.0520(9) Uani 1 1 d . . .
H53A H 0.7713 0.4743 0.2323 0.062 Uiso 1 1 calc R A .
C54 C 0.8351(2) 0.5404(2) 0.20963(19) 0.0718(12) Uani 1 1 d . A .
H54A H 0.8300 0.5185 0.1706 0.108 Uiso 1 1 calc R . .
H54B H 0.8797 0.5554 0.2275 0.108 Uiso 1 1 calc R . .
H54C H 0.8070 0.5818 0.2044 0.108 Uiso 1 1 calc R . .
C55 C 0.8559(3) 0.4193(2) 0.2542(2) 0.0921(16) Uani 1 1 d . A .
H55A H 0.8435 0.3849 0.2799 0.138 Uiso 1 1 calc R . .
H55B H 0.9016 0.4300 0.2710 0.138 Uiso 1 1 calc R . .
H55C H 0.8474 0.3994 0.2140 0.138 Uiso 1 1 calc R . .
C56 C 0.71815(18) 0.5970(2) 0.39886(19) 0.0633(12) Uani 1 1 d . . .
H56A H 0.6821 0.5649 0.3776 0.076 Uiso 1 1 calc R A .
C57 C 0.7252(2) 0.5917(3) 0.4653(2) 0.1054(19) Uani 1 1 d U A .
H57A H 0.7372 0.5432 0.4791 0.158 Uiso 1 1 calc R . .
H57B H 0.6844 0.6038 0.4717 0.158 Uiso 1 1 calc R . .
H57C H 0.7584 0.6246 0.4877 0.158 Uiso 1 1 calc R . .
C58 C 0.6993(2) 0.6710(3) 0.3746(3) 0.114(2) Uani 1 1 d . A .
H58A H 0.6950 0.6720 0.3318 0.171 Uiso 1 1 calc R . .
H58B H 0.7323 0.7048 0.3959 0.171 Uiso 1 1 calc R . .
H58C H 0.6583 0.6839 0.3803 0.171 Uiso 1 1 calc R . .
N61 N 0.43444(11) 0.11345(11) 0.33816(10) 0.0267(5) Uani 1 1 d . . .
S62 S 0.36476(3) 0.12682(3) 0.34672(3) 0.02617(16) Uani 1 1 d . . .
N63 N 0.37838(10) 0.21173(11) 0.36746(10) 0.0247(5) Uani 1 1 d . . .
C64 C 0.33359(13) 0.23970(13) 0.39125(12) 0.0249(6) Uani 1 1 d . . .
N65 N 0.28212(11) 0.20543(11) 0.38833(10) 0.0289(5) Uani 1 1 d . . .
C66 C 0.45979(14) 0.03952(14) 0.35217(14) 0.0320(7) Uani 1 1 d . . .
C67 C 0.47581(19) 0.02349(17) 0.41880(15) 0.0562(10) Uani 1 1 d . . .
H67A H 0.4366 0.0251 0.4303 0.084 Uiso 1 1 calc R . .
H67B H 0.5062 0.0589 0.4418 0.084 Uiso 1 1 calc R . .
H67C H 0.4950 -0.0238 0.4271 0.084 Uiso 1 1 calc R . .
C68 C 0.41325(17) -0.01596(15) 0.31616(17) 0.0524(9) Uani 1 1 d . . .
H68A H 0.4027 -0.0052 0.2734 0.079 Uiso 1 1 calc R . .
H68B H 0.3741 -0.0154 0.3278 0.079 Uiso 1 1 calc R . .
H68C H 0.4331 -0.0629 0.3241 0.079 Uiso 1 1 calc R . .
C69 C 0.52064(16) 0.03734(16) 0.33369(18) 0.0537(10) Uani 1 1 d . . .
H69A H 0.5100 0.0477 0.2909 0.081 Uiso 1 1 calc R . .
H69B H 0.5400 -0.0099 0.3418 0.081 Uiso 1 1 calc R . .
H69C H 0.5510 0.0728 0.3565 0.081 Uiso 1 1 calc R . .
C70 C 0.30767(14) 0.12873(13) 0.27170(12) 0.0276(6) Uani 1 1 d . . .
C71 C 0.24246(14) 0.13516(15) 0.26387(14) 0.0341(7) Uani 1 1 d . . .
H71A H 0.2277 0.1419 0.2975 0.041 Uiso 1 1 calc R . .
C72 C 0.19905(16) 0.13171(16) 0.20680(15) 0.0430(8) Uani 1 1 d . . .
H72A H 0.1545 0.1365 0.2014 0.052 Uiso 1 1 calc R . .
C73 C 0.22003(17) 0.12133(17) 0.15765(15) 0.0460(8) Uani 1 1 d . . .
H73A H 0.1901 0.1188 0.1186 0.055 Uiso 1 1 calc R . .
C74 C 0.28436(18) 0.11475(18) 0.16568(15) 0.0486(9) Uani 1 1 d . . .
H74A H 0.2989 0.1079 0.1320 0.058 Uiso 1 1 calc R . .
C75 C 0.32840(15) 0.11793(15) 0.22241(13) 0.0371(7) Uani 1 1 d . . .
H75A H 0.3728 0.1127 0.2274 0.045 Uiso 1 1 calc R . .
C76 C 0.35098(15) 0.31092(14) 0.41964(14) 0.0339(7) Uani 1 1 d . . .
H76A H 0.3384 0.3478 0.3888 0.051 Uiso 1 1 calc R . .
H76B H 0.3973 0.3131 0.4393 0.051 Uiso 1 1 calc R . .
H76C H 0.3286 0.3185 0.4493 0.051 Uiso 1 1 calc R . .
C77 C 0.23596(13) 0.22995(14) 0.41442(12) 0.0283(6) Uani 1 1 d . . .
C78 C 0.19131(14) 0.28271(15) 0.38723(13) 0.0331(7) Uani 1 1 d . . .
C79 C 0.14310(15) 0.29886(16) 0.41285(15) 0.0406(8) Uani 1 1 d . . .
H79A H 0.1124 0.3343 0.3951 0.049 Uiso 1 1 calc R . .
C80 C 0.13942(16) 0.26423(17) 0.46338(15) 0.0425(8) Uani 1 1 d . . .
H80A H 0.1062 0.2756 0.4799 0.051 Uiso 1 1 calc R . .
C81 C 0.18375(16) 0.21324(16) 0.48992(14) 0.0392(8) Uani 1 1 d . . .
H81A H 0.1810 0.1904 0.5251 0.047 Uiso 1 1 calc R . .
C82 C 0.23243(14) 0.19421(15) 0.46665(13) 0.0332(7) Uani 1 1 d . . .
C83 C 0.19293(15) 0.32100(16) 0.33070(14) 0.0393(8) Uani 1 1 d . . .
H83A H 0.2322 0.3050 0.3214 0.047 Uiso 1 1 calc R . .
C84 C 0.13522(17) 0.30169(19) 0.27738(15) 0.0534(9) Uani 1 1 d . . .
H84A H 0.1335 0.2502 0.2719 0.080 Uiso 1 1 calc R . .
H84B H 0.1392 0.3246 0.2412 0.080 Uiso 1 1 calc R . .
H84C H 0.0959 0.3180 0.2848 0.080 Uiso 1 1 calc R . .
C85 C 0.19765(19) 0.40149(17) 0.33951(18) 0.0566(10) Uani 1 1 d . . .
H85A H 0.2355 0.4129 0.3732 0.085 Uiso 1 1 calc R . .
H85B H 0.1592 0.4189 0.3478 0.085 Uiso 1 1 calc R . .
H85C H 0.2013 0.4241 0.3031 0.085 Uiso 1 1 calc R . .
C86 C 0.28060(17) 0.13643(16) 0.49392(14) 0.0423(8) Uani 1 1 d . . .
H86A H 0.3224 0.1512 0.4889 0.051 Uiso 1 1 calc R . .
C87 C 0.2920(2) 0.1248(2) 0.56093(15) 0.0609(11) Uani 1 1 d . . .
H87A H 0.3046 0.1696 0.5823 0.091 Uiso 1 1 calc R . .
H87B H 0.3262 0.0898 0.5760 0.091 Uiso 1 1 calc R . .
H87C H 0.2526 0.1074 0.5673 0.091 Uiso 1 1 calc R . .
C88 C 0.2609(2) 0.06728(17) 0.45936(17) 0.0584(10) Uani 1 1 d . . .
H88A H 0.2540 0.0758 0.4167 0.088 Uiso 1 1 calc R . .
H88B H 0.2213 0.0496 0.4652 0.088 Uiso 1 1 calc R . .
H88C H 0.2950 0.0320 0.4740 0.088 Uiso 1 1 calc R . .
N90 N 0.54978(11) 0.21938(11) 0.44817(10) 0.0268(5) Uani 1 1 d . . .
Si91 Si 0.62628(4) 0.21729(4) 0.44394(4) 0.0336(2) Uani 1 1 d . . .
C92 C 0.62682(16) 0.22919(19) 0.36469(15) 0.0498(9) Uani 1 1 d . . .
H92A H 0.6053 0.2737 0.3487 0.075 Uiso 1 1 calc R . .
H92B H 0.6043 0.1895 0.3402 0.075 Uiso 1 1 calc R . .
H92C H 0.6711 0.2306 0.3638 0.075 Uiso 1 1 calc R . .
C93 C 0.66913(17) 0.13104(18) 0.46856(17) 0.0535(9) Uani 1 1 d . . .
H93A H 0.6428 0.0919 0.4467 0.080 Uiso 1 1 calc R . .
H93B H 0.6766 0.1247 0.5116 0.080 Uiso 1 1 calc R . .
H93C H 0.7102 0.1316 0.4603 0.080 Uiso 1 1 calc R . .
C94 C 0.68011(15) 0.28865(17) 0.48797(16) 0.0494(9) Uani 1 1 d . . .
H94A H 0.6598 0.3350 0.4766 0.074 Uiso 1 1 calc R . .
H94B H 0.7211 0.2875 0.4795 0.074 Uiso 1 1 calc R . .
H94C H 0.6875 0.2807 0.5308 0.074 Uiso 1 1 calc R . .
Si95 Si 0.53772(4) 0.22430(4) 0.51649(4) 0.0323(2) Uani 1 1 d . . .
C96 C 0.46184(15) 0.18113(17) 0.51851(14) 0.0414(8) Uani 1 1 d . . .
H96A H 0.4256 0.2014 0.4871 0.062 Uiso 1 1 calc R . .
H96B H 0.4559 0.1893 0.5576 0.062 Uiso 1 1 calc R . .
H96C H 0.4642 0.1301 0.5118 0.062 Uiso 1 1 calc R . .
C97 C 0.60208(17) 0.18091(19) 0.57893(14) 0.0527(9) Uani 1 1 d . . .
H97A H 0.6066 0.1313 0.5687 0.079 Uiso 1 1 calc R . .
H97B H 0.5904 0.1832 0.6159 0.079 Uiso 1 1 calc R . .
H97C H 0.6428 0.2057 0.5847 0.079 Uiso 1 1 calc R . .
C98 C 0.53411(18) 0.31795(17) 0.54244(15) 0.0481(9) Uani 1 1 d . . .
H98A H 0.5013 0.3442 0.5119 0.072 Uiso 1 1 calc R . .
H98B H 0.5758 0.3407 0.5490 0.072 Uiso 1 1 calc R . .
H98C H 0.5233 0.3177 0.5799 0.072 Uiso 1 1 calc R . .
C101 C 0.9252(9) 0.4748(10) 0.5942(8) 0.145(7) Uiso 0.409(4) 1 d PDU B 1
H10I H 0.8998 0.4942 0.6183 0.218 Uiso 0.409(4) 1 calc PR B 1
H10J H 0.9421 0.5136 0.5758 0.218 Uiso 0.409(4) 1 calc PR B 1
H10K H 0.9608 0.4469 0.6198 0.218 Uiso 0.409(4) 1 calc PR B 1
C102 C 0.8838(8) 0.4283(10) 0.5463(8) 0.121(5) Uiso 0.409(4) 1 d PDU B 1
H10A H 0.8674 0.3893 0.5657 0.145 Uiso 0.409(4) 1 calc PR B 1
H10B H 0.8465 0.4564 0.5228 0.145 Uiso 0.409(4) 1 calc PR B 1
C103 C 0.9147(7) 0.3964(10) 0.5039(7) 0.119(5) Uiso 0.409(4) 1 d PDU B 1
H10C H 0.9504 0.3654 0.5263 0.142 Uiso 0.409(4) 1 calc PR B 1
H10D H 0.9326 0.4346 0.4849 0.142 Uiso 0.409(4) 1 calc PR B 1
C104 C 0.8664(7) 0.3532(8) 0.4555(7) 0.110(4) Uiso 0.409(4) 1 d PDU B 1
H10E H 0.8468 0.3171 0.4749 0.132 Uiso 0.409(4) 1 calc PR B 1
H10F H 0.8318 0.3850 0.4323 0.132 Uiso 0.409(4) 1 calc PR B 1
C105 C 0.8958(8) 0.3164(11) 0.4128(8) 0.128(5) Uiso 0.409(4) 1 d PDU B 1
H10G H 0.9357 0.2920 0.4358 0.154 Uiso 0.409(4) 1 calc PR B 1
H10H H 0.9068 0.3519 0.3865 0.154 Uiso 0.409(4) 1 calc PR B 1
C106 C 0.8488(10) 0.2629(11) 0.3750(10) 0.181(8) Uiso 0.409(4) 1 d PDU B 1
H10L H 0.8695 0.2359 0.3505 0.271 Uiso 0.409(4) 1 calc PR B 1
H10M H 0.8114 0.2878 0.3489 0.271 Uiso 0.409(4) 1 calc PR B 1
H10N H 0.8351 0.2304 0.4012 0.271 Uiso 0.409(4) 1 calc PR B 1
C111 C 0.9301(9) 0.4417(11) 0.6137(7) 0.098(7) Uiso 0.300(8) 1 d PDU C 2
H11J H 0.9435 0.4804 0.6426 0.148 Uiso 0.300(8) 1 calc PR C 2
H11K H 0.9681 0.4173 0.6098 0.148 Uiso 0.300(8) 1 calc PR C 2
H11L H 0.9037 0.4081 0.6275 0.148 Uiso 0.300(8) 1 calc PR C 2
C112 C 0.8926(12) 0.4708(10) 0.5549(8) 0.137(7) Uiso 0.300(8) 1 d PDU C 2
H11B H 0.9215 0.4991 0.5387 0.164 Uiso 0.300(8) 1 calc PR C 2
H11C H 0.8595 0.5031 0.5607 0.164 Uiso 0.300(8) 1 calc PR C 2
C113 C 0.8599(10) 0.4146(15) 0.5088(10) 0.123(6) Uiso 0.300(8) 1 d PDU C 2
H11D H 0.8356 0.3818 0.5266 0.147 Uiso 0.300(8) 1 calc PR C 2
H11E H 0.8291 0.4378 0.4739 0.147 Uiso 0.300(8) 1 calc PR C 2
C114 C 0.9076(11) 0.3734(17) 0.4885(10) 0.112(6) Uiso 0.300(8) 1 d PDU C 2
H11F H 0.9250 0.3350 0.5177 0.134 Uiso 0.300(8) 1 calc PR C 2
H11G H 0.9436 0.4052 0.4888 0.134 Uiso 0.300(8) 1 calc PR C 2
C115 C 0.8817(11) 0.3413(15) 0.4274(10) 0.122(6) Uiso 0.300(8) 1 d PDU C 2
H11H H 0.8540 0.3763 0.3999 0.147 Uiso 0.300(8) 1 calc PR C 2
H11I H 0.8552 0.2995 0.4294 0.147 Uiso 0.300(8) 1 calc PR C 2
C116 C 0.9365(14) 0.3187(15) 0.4029(11) 0.173(11) Uiso 0.300(8) 1 d PDU C 2
H11M H 0.9210 0.3187 0.3591 0.259 Uiso 0.300(8) 1 calc PR C 2
H11N H 0.9510 0.2710 0.4174 0.259 Uiso 0.300(8) 1 calc PR C 2
H11O H 0.9722 0.3520 0.4168 0.259 Uiso 0.300(8) 1 calc PR C 2
C121 C 0.9243(14) 0.4246(16) 0.5721(10) 0.150(9) Uiso 0.291(9) 1 d PDU D 3
H12J H 0.9096 0.4647 0.5910 0.224 Uiso 0.291(9) 1 calc PR D 3
H12K H 0.9662 0.4357 0.5677 0.224 Uiso 0.291(9) 1 calc PR D 3
H12L H 0.9279 0.3823 0.5972 0.224 Uiso 0.291(9) 1 calc PR D 3
C122 C 0.8766(12) 0.4108(17) 0.5110(13) 0.130(6) Uiso 0.291(9) 1 d PDU D 3
H12B H 0.8597 0.4566 0.4920 0.156 Uiso 0.291(9) 1 calc PR D 3
H12C H 0.8402 0.3831 0.5157 0.156 Uiso 0.291(9) 1 calc PR D 3
C123 C 0.9072(11) 0.3706(16) 0.4708(12) 0.130(6) Uiso 0.291(9) 1 d PDU D 3
H12D H 0.9433 0.3418 0.4956 0.155 Uiso 0.291(9) 1 calc PR D 3
H12E H 0.9242 0.4046 0.4474 0.155 Uiso 0.291(9) 1 calc PR D 3
C124 C 0.8575(10) 0.3222(12) 0.4282(10) 0.112(6) Uiso 0.291(9) 1 d PDU D 3
H12F H 0.8229 0.3508 0.4009 0.135 Uiso 0.291(9) 1 calc PR D 3
H12G H 0.8383 0.2898 0.4511 0.135 Uiso 0.291(9) 1 calc PR D 3
C125 C 0.8937(10) 0.2794(12) 0.3920(9) 0.104(6) Uiso 0.291(9) 1 d PDU D 3
H12H H 0.9206 0.3116 0.3765 0.125 Uiso 0.291(9) 1 calc PR D 3
H12I H 0.9219 0.2436 0.4181 0.125 Uiso 0.291(9) 1 calc PR D 3
C126 C 0.8441(13) 0.2433(16) 0.3406(12) 0.194(13) Uiso 0.291(9) 1 d PDU D 3
H12M H 0.8657 0.2140 0.3183 0.290 Uiso 0.291(9) 1 calc PR D 3
H12N H 0.8180 0.2793 0.3140 0.290 Uiso 0.291(9) 1 calc PR D 3
H12O H 0.8166 0.2133 0.3564 0.290 Uiso 0.291(9) 1 calc PR D 3

loop_
_atom_site_aniso_label
_atom_site_aniso_U_11
_atom_site_aniso_U_22
_atom_site_aniso_U_33
_atom_site_aniso_U_23
_atom_site_aniso_U_13
_atom_site_aniso_U_12
Mg1 0.0258(5) 0.0227(5) 0.0223(5) -0.0003(4) 0.0080(4) -0.0013(4)
Mg2 0.0232(5) 0.0207(4) 0.0233(5) 0.0020(4) 0.0046(4) 0.0001(4)
N1 0.0253(12) 0.0233(11) 0.0203(11) -0.0022(9) 0.0054(10) -0.0022(9)
S2 0.0238(3) 0.0219(3) 0.0204(3) -0.0002(3) 0.0065(3) -0.0006(3)
N3 0.0229(11) 0.0224(11) 0.0216(11) -0.0009(9) 0.0061(10) -0.0014(9)
C4 0.0200(13) 0.0235(13) 0.0218(13) -0.0039(11) 0.0024(11) 0.0010(11)
N5 0.0246(12) 0.0246(12) 0.0183(11) -0.0012(9) 0.0050(10) -0.0040(9)
C6 0.0304(16) 0.0278(15) 0.0272(15) -0.0068(12) 0.0101(13) -0.0054(12)
C7 0.043(2) 0.051(2) 0.0278(16) -0.0055(15) -0.0028(15) -0.0032(15)
C8 0.052(2) 0.0348(17) 0.0380(18) -0.0133(14) 0.0214(17) -0.0148(15)
C9 0.052(2) 0.0379(18) 0.0387(18) -0.0143(14) 0.0229(17) -0.0056(15)
C10 0.0243(14) 0.0232(14) 0.0237(14) -0.0018(11) 0.0063(12) -0.0011(11)
C11 0.0276(15) 0.0247(15) 0.0377(17) -0.0059(13) 0.0043(14) 0.0009(12)
C12 0.0372(18) 0.0289(17) 0.059(2) -0.0004(15) -0.0023(17) 0.0068(14)
C13 0.0248(16) 0.0441(19) 0.050(2) -0.0032(16) -0.0004(16) 0.0055(14)
C14 0.0292(16) 0.0350(17) 0.0367(17) -0.0050(14) 0.0036(15) -0.0062(13)
C15 0.0289(15) 0.0254(14) 0.0280(15) 0.0044(12) 0.0086(13) -0.0023(12)
C16 0.0418(18) 0.0250(15) 0.0343(17) -0.0034(13) 0.0127(15) -0.0022(13)
C17 0.0377(17) 0.0262(14) 0.0215(14) -0.0031(11) 0.0116(13) -0.0036(12)
C18 0.0346(17) 0.0468(18) 0.0241(15) -0.0041(14) 0.0070(14) -0.0058(14)
C19 0.048(2) 0.098(3) 0.0219(17) -0.0091(18) 0.0060(17) -0.002(2)
C20 0.060(3) 0.113(3) 0.033(2) -0.020(2) 0.022(2) 0.001(2)
C21 0.045(2) 0.067(2) 0.042(2) -0.0153(18) 0.0220(18) 0.0009(18)
C22 0.0382(17) 0.0304(15) 0.0306(16) -0.0045(13) 0.0151(15) -0.0007(13)
C23 0.0316(17) 0.055(2) 0.0220(15) -0.0047(14) 0.0015(14) -0.0031(15)
C24 0.085(3) 0.080(3) 0.086(3) 0.022(3) 0.033(3) 0.028(3)
C25 0.054(2) 0.075(3) 0.088(3) -0.023(2) 0.027(2) -0.017(2)
C26 0.0307(16) 0.0416(18) 0.0349(17) -0.0035(14) 0.0151(15) 0.0046(13)
C27 0.055(2) 0.050(2) 0.085(3) 0.008(2) 0.031(2) 0.0133(18)
C28 0.046(2) 0.050(2) 0.056(2) -0.0073(17) 0.0183(19) -0.0012(16)
N31 0.0315(13) 0.0289(12) 0.0311(13) 0.0067(10) 0.0117(12) 0.0039(10)
S32 0.0347(4) 0.0267(4) 0.0438(5) 0.0093(3) 0.0185(4) 0.0020(3)
N33 0.0278(13) 0.0242(12) 0.0291(13) 0.0018(10) 0.0106(11) 0.0006(10)
C34 0.0313(16) 0.0260(15) 0.0295(15) -0.0054(12) 0.0132(14) -0.0014(12)
N35 0.0303(14) 0.0316(13) 0.0436(16) -0.0017(12) 0.0113(13) -0.0082(11)
C36 0.0378(19) 0.0409(18) 0.050(2) 0.0200(16) 0.0161(17) 0.0119(14)
C37 0.040(2) 0.064(2) 0.065(3) 0.021(2) 0.019(2) 0.0173(17)
C38 0.065(3) 0.033(2) 0.130(4) 0.004(2) 0.029(3) 0.0174(19)
C39 0.068(3) 0.098(3) 0.060(3) 0.049(2) 0.020(2) 0.029(2)
C40 0.040(3) 0.035(3) 0.033(3) 0.008(2) 0.016(2) 0.001(2)
C41 0.047(3) 0.093(5) 0.046(3) 0.028(3) 0.022(3) -0.002(3)
C42 0.062(5) 0.177(10) 0.042(4) 0.037(5) 0.032(4) 0.015(5)
C43 0.087(5) 0.123(6) 0.046(4) 0.037(4) 0.046(4) 0.045(5)
C44 0.089(5) 0.064(4) 0.038(3) 0.014(3) 0.034(4) 0.024(3)
C45 0.069(4) 0.042(3) 0.035(3) 0.010(2) 0.025(3) 0.005(3)
C46 0.0314(17) 0.0367(17) 0.0384(18) 0.0024(14) 0.0080(15) -0.0011(13)
C47 0.0322(17) 0.0336(17) 0.047(2) 0.0003(15) 0.0085(16) -0.0091(13)
C48 0.0319(18) 0.0444(19) 0.061(2) -0.0007(17) 0.0180(18) -0.0087(15)
C49 0.0307(19) 0.073(3) 0.078(3) -0.007(2) 0.017(2) -0.0121(18)
C50 0.036(2) 0.085(3) 0.068(3) -0.014(2) -0.001(2) -0.018(2)
C51 0.046(2) 0.068(3) 0.061(3) -0.020(2) 0.008(2) -0.0168(19)
C52 0.0367(19) 0.047(2) 0.056(2) -0.0116(17) 0.0136(18) -0.0152(15)
C53 0.041(2) 0.056(2) 0.067(3) -0.0100(19) 0.029(2) -0.0095(17)
C54 0.070(3) 0.083(3) 0.075(3) -0.009(2) 0.041(3) -0.018(2)
C55 0.107(4) 0.068(3) 0.104(4) -0.022(3) 0.036(3) 0.010(3)
C56 0.043(2) 0.072(3) 0.076(3) -0.043(2) 0.018(2) -0.0154(19)
C57 0.072(3) 0.163(5) 0.092(4) -0.067(4) 0.040(3) -0.035(3)
C58 0.080(4) 0.080(4) 0.184(6) -0.040(4) 0.043(4) 0.011(3)
N61 0.0254(12) 0.0219(12) 0.0315(13) 0.0005(10) 0.0067(11) -0.0014(9)
S62 0.0261(4) 0.0238(3) 0.0280(4) 0.0023(3) 0.0075(3) -0.0023(3)
N63 0.0253(12) 0.0234(11) 0.0256(12) 0.0012(9) 0.0081(10) -0.0003(9)
C64 0.0269(15) 0.0258(14) 0.0211(14) 0.0031(11) 0.0060(12) 0.0004(11)
N65 0.0297(13) 0.0292(13) 0.0297(13) -0.0024(10) 0.0121(11) -0.0028(10)
C66 0.0302(16) 0.0207(14) 0.0428(18) 0.0003(13) 0.0078(15) 0.0017(12)
C67 0.077(3) 0.0342(19) 0.052(2) 0.0109(16) 0.012(2) 0.0145(18)
C68 0.055(2) 0.0247(17) 0.074(3) -0.0087(17) 0.014(2) -0.0059(15)
C69 0.045(2) 0.0313(18) 0.088(3) 0.0020(18) 0.025(2) 0.0101(15)
C70 0.0316(16) 0.0204(13) 0.0281(15) -0.0007(12) 0.0053(13) -0.0076(11)
C71 0.0294(16) 0.0340(16) 0.0360(17) -0.0041(14) 0.0056(14) -0.0028(13)
C72 0.0327(18) 0.0418(19) 0.046(2) -0.0036(16) -0.0008(16) -0.0043(14)
C73 0.043(2) 0.051(2) 0.0329(18) 0.0029(16) -0.0038(17) -0.0081(16)
C74 0.052(2) 0.060(2) 0.0304(18) -0.0033(16) 0.0088(18) -0.0135(18)
C75 0.0348(17) 0.0431(18) 0.0333(17) -0.0048(14) 0.0103(15) -0.0106(14)
C76 0.0354(17) 0.0317(16) 0.0382(17) -0.0048(13) 0.0165(15) -0.0030(13)
C77 0.0294(15) 0.0280(15) 0.0311(16) -0.0070(12) 0.0146(14) -0.0073(12)
C78 0.0306(16) 0.0341(16) 0.0365(17) -0.0063(14) 0.0130(14) -0.0041(13)
C79 0.0309(17) 0.0422(18) 0.052(2) -0.0122(16) 0.0171(17) -0.0034(14)
C80 0.0349(18) 0.053(2) 0.048(2) -0.0178(17) 0.0246(17) -0.0155(16)
C81 0.0434(19) 0.0452(19) 0.0353(17) -0.0058(15) 0.0214(16) -0.0160(16)
C82 0.0363(17) 0.0354(16) 0.0310(16) -0.0074(13) 0.0149(15) -0.0135(13)
C83 0.0346(18) 0.0416(18) 0.0448(19) 0.0080(15) 0.0166(16) 0.0048(14)
C84 0.045(2) 0.068(2) 0.045(2) 0.0106(18) 0.0107(19) 0.0036(18)
C85 0.061(3) 0.045(2) 0.067(3) 0.0107(19) 0.024(2) 0.0036(18)
C86 0.050(2) 0.0400(18) 0.0385(18) 0.0052(15) 0.0161(17) -0.0093(16)
C87 0.074(3) 0.064(2) 0.041(2) 0.0113(19) 0.012(2) -0.004(2)
C88 0.080(3) 0.042(2) 0.059(2) 0.0032(18) 0.031(2) 0.0025(19)
N90 0.0246(12) 0.0247(12) 0.0267(12) 0.0020(10) 0.0014(10) -0.0005(9)
Si91 0.0254(4) 0.0362(5) 0.0342(5) 0.0019(4) 0.0016(4) 0.0032(4)
C92 0.0308(18) 0.073(2) 0.046(2) 0.0004(18) 0.0127(17) -0.0006(16)
C93 0.043(2) 0.052(2) 0.059(2) 0.0009(18) 0.0053(19) 0.0158(17)
C94 0.0313(17) 0.052(2) 0.055(2) 0.0039(17) -0.0010(17) -0.0013(15)
Si95 0.0350(5) 0.0336(5) 0.0236(4) 0.0027(4) 0.0021(4) 0.0007(4)
C96 0.047(2) 0.0460(19) 0.0294(17) 0.0057(15) 0.0095(16) 0.0001(15)
C97 0.049(2) 0.065(2) 0.0352(19) 0.0127(17) -0.0010(17) 0.0016(18)
C98 0.059(2) 0.046(2) 0.0381(19) -0.0094(16) 0.0145(18) -0.0042(17)

loop_
_atom_type_symbol
_atom_type_description
_atom_type_scat_dispersion_real
_atom_type_scat_dispersion_imag
_atom_type_scat_source
C C 0.0033 0.0016 'International Tables Vol C Tables 4.2.6.8 and 6.1.1.4'
H H 0.0000 0.0000 'International Tables Vol C Tables 4.2.6.8 and 6.1.1.4'
N N 0.0061 0.0033 'International Tables Vol C Tables 4.2.6.8 and 6.1.1.4'
Mg Mg 0.0486 0.0363 'International Tables Vol C Tables 4.2.6.8 and 6.1.1.4'
Si Si 0.0817 0.0704 'International Tables Vol C Tables 4.2.6.8 and 6.1.1.4'
S S 0.1246 0.1234 'International Tables Vol C Tables 4.2.6.8 and 6.1.1.4'

loop_
_geom_angle_atom_site_label_1
_geom_angle_atom_site_label_2
_geom_angle_atom_site_label_3
_geom_angle
N1 Mg1 N31 123.75(10)
N1 Mg1 N33 119.52(10)
N31 Mg1 N33 71.90(9)
N1 Mg1 N5 95.64(9)
N31 Mg1 N5 131.06(10)
N33 Mg1 N5 115.54(9)
N1 Mg1 S32 129.68(7)
N31 Mg1 S32 35.27(7)
N33 Mg1 S32 36.65(6)
N5 Mg1 S32 133.08(7)
N1 Mg1 S2 27.63(6)
N31 Mg1 S2 140.97(8)
N33 Mg1 S2 136.36(7)
N5 Mg1 S2 68.61(6)
S32 Mg1 S2 157.30(4)
N90 Mg2 N61 122.42(9)
N90 Mg2 N63 124.42(10)
N61 Mg2 N63 70.68(9)
N90 Mg2 N3 115.62(9)
N61 Mg2 N3 113.99(9)
N63 Mg2 N3 100.68(9)
N90 Mg2 S62 129.27(7)
N61 Mg2 S62 34.73(6)
N63 Mg2 S62 36.20(6)
N3 Mg2 S62 114.52(7)
N90 Mg2 S2 105.83(7)
N61 Mg2 S2 131.74(7)
N63 Mg2 S2 83.54(6)
N3 Mg2 S2 31.63(6)
S62 Mg2 S2 112.55(3)
N90 Mg2 Si91 27.91(7)
N61 Mg2 Si91 119.02(7)
N63 Mg2 Si91 152.32(7)
N3 Mg2 Si91 98.17(6)
S62 Mg2 Si91 144.23(4)
S2 Mg2 Si91 102.86(3)
N90 Mg2 Si95 26.47(7)
N61 Mg2 Si95 116.76(7)
N63 Mg2 Si95 97.97(7)
N3 Mg2 Si95 129.18(7)
S62 Mg2 Si95 108.34(3)
S2 Mg2 Si95 106.46(3)
Si91 Mg2 Si95 54.35(3)
C6 N1 S2 113.41(17)
C6 N1 Mg1 128.06(16)
S2 N1 Mg1 116.37(12)
N1 S2 N3 116.10(11)
N1 S2 C10 104.53(12)
N3 S2 C10 102.14(11)
N1 S2 Mg2 138.89(9)
N3 S2 Mg2 43.02(7)
C10 S2 Mg2 113.92(9)
N1 S2 Mg1 36.00(8)
N3 S2 Mg1 87.09(8)
C10 S2 Mg1 91.58(9)
Mg2 S2 Mg1 126.11(3)
C4 N3 S2 121.92(17)
C4 N3 Mg2 132.47(17)
S2 N3 Mg2 105.35(11)
N5 C4 N3 124.9(2)
N5 C4 C16 122.2(2)
N3 C4 C16 112.9(2)
C4 N5 C17 117.4(2)
C4 N5 Mg1 127.78(17)
C17 N5 Mg1 114.47(16)
N1 C6 C7 110.5(2)
N1 C6 C8 105.6(2)
C7 C6 C8 110.1(3)
N1 C6 C9 111.7(2)
C7 C6 C9 110.4(2)
C8 C6 C9 108.3(2)
C11 C10 C15 120.1(3)
C11 C10 S2 119.1(2)
C15 C10 S2 120.2(2)
C10 C11 C12 119.7(3)
C13 C12 C11 120.4(3)
C12 C13 C14 119.6(3)
C15 C14 C13 120.5(3)
C14 C15 C10 119.6(3)
C18 C17 C22 121.4(3)
C18 C17 N5 117.8(3)
C22 C17 N5 120.7(3)
C19 C18 C17 118.4(3)
C19 C18 C23 118.4(3)
C17 C18 C23 123.1(3)
C20 C19 C18 120.7(3)
C21 C20 C19 120.6(3)
C20 C21 C22 122.1(3)
C21 C22 C17 116.8(3)
C21 C22 C26 117.9(3)
C17 C22 C26 125.3(3)
C25 C23 C18 111.3(3)
C25 C23 C24 109.3(3)
C18 C23 C24 112.6(3)
C22 C26 C28 111.8(3)
C22 C26 C27 112.8(3)
C28 C26 C27 107.8(3)
C36 N31 S32 114.85(19)
C36 N31 Mg1 144.20(19)
S32 N31 Mg1 97.61(11)
N31 S32 N33 94.73(11)
N31 S32 C40' 118.2(3)
N33 S32 C40' 106.7(3)
N31 S32 C40 102.98(15)
N33 S32 C40 101.18(14)
C40' S32 C40 17.5(3)
N31 S32 Mg1 47.13(8)
N33 S32 Mg1 47.62(8)
C40' S32 Mg1 125.3(3)
C40 S32 Mg1 109.07(12)
C34 N33 S32 112.60(18)
C34 N33 Mg1 147.60(19)
S32 N33 Mg1 95.73(11)
N35 C34 N33 120.5(3)
N35 C34 C46 124.3(3)
N33 C34 C46 115.2(2)
C34 N35 C47 120.8(3)
N31 C36 C37 106.8(2)
N31 C36 C38 112.7(3)
C37 C36 C38 108.4(3)
N31 C36 C39 110.4(3)
C37 C36 C39 109.1(3)
C38 C36 C39 109.4(3)
C41 C40 C45 120.0
C41 C40 S32 117.5(2)
C45 C40 S32 122.5(2)
C42 C41 C40 120.0
C41 C42 C43 120.0
C44 C43 C42 120.0
C43 C44 C45 120.0
C44 C45 C40 120.0
C41' C40' C45' 120.0
C41' C40' S32 122.9(4)
C45' C40' S32 117.1(4)
C42' C41' C40' 120.0
C43' C42' C41' 120.0
C42' C43' C44' 120.0
C45' C44' C43' 120.0
C44' C45' C40' 120.0
C48 C47 C52 120.4(3)
C48 C47 N35 120.7(3)
C52 C47 N35 118.7(3)
C49 C48 C47 118.5(3)
C49 C48 C53 120.9(3)
C47 C48 C53 120.5(3)
C50 C49 C48 121.8(4)
C49 C50 C51 119.4(4)
C50 C51 C52 121.5(4)
C51 C52 C47 118.3(3)
C51 C52 C56 120.9(3)
C47 C52 C56 120.7(3)
C55 C53 C48 113.8(3)
C55 C53 C54 110.0(3)
C48 C53 C54 110.4(3)
C58 C56 C52 110.2(3)
C58 C56 C57 112.1(4)
C52 C56 C57 113.9(4)
C66 N61 S62 114.67(17)
C66 N61 Mg2 130.21(18)
S62 N61 Mg2 97.68(11)
N61 S62 N63 95.40(11)
N61 S62 C70 106.08(13)
N63 S62 C70 105.70(11)
N61 S62 Mg2 47.59(8)
N63 S62 Mg2 48.20(8)
C70 S62 Mg2 118.91(9)
C64 N63 S62 113.52(17)
C64 N63 Mg2 145.31(18)
S62 N63 Mg2 95.61(10)
N65 C64 N63 120.7(2)
N65 C64 C76 125.1(2)
N63 C64 C76 114.1(2)
C64 N65 C77 123.2(2)
N61 C66 C68 112.2(2)
N61 C66 C67 111.2(2)
C68 C66 C67 109.7(3)
N61 C66 C69 105.1(2)
C68 C66 C69 108.6(3)
C67 C66 C69 109.9(3)
C75 C70 C71 119.5(3)
C75 C70 S62 120.1(2)
C71 C70 S62 120.2(2)
C72 C71 C70 119.8(3)
C73 C72 C71 120.5(3)
C74 C73 C72 119.4(3)
C73 C74 C75 120.8(3)
C70 C75 C74 120.0(3)
C78 C77 N65 121.8(2)
C78 C77 C82 120.8(3)
N65 C77 C82 117.1(3)
C79 C78 C77 118.1(3)
C79 C78 C83 119.7(3)
C77 C78 C83 122.2(3)
C80 C79 C78 121.2(3)
C81 C80 C79 120.1(3)
C80 C81 C82 121.7(3)
C81 C82 C77 118.0(3)
C81 C82 C86 122.7(3)
C77 C82 C86 119.3(3)
C78 C83 C84 111.5(3)
C78 C83 C85 111.8(3)
C84 C83 C85 110.6(3)
C82 C86 C88 110.1(3)
C82 C86 C87 114.2(3)
C88 C86 C87 110.7(3)
Si95 N90 Si91 119.62(13)
Si95 N90 Mg2 121.73(13)
Si91 N90 Mg2 118.59(12)
N90 Si91 C94 114.41(14)
N90 Si91 C92 111.10(13)
C94 Si91 C92 105.38(16)
N90 Si91 C93 114.12(14)
C94 Si91 C93 106.33(16)
C92 Si91 C93 104.68(16)
N90 Si91 Mg2 33.50(8)
C94 Si91 Mg2 133.27(11)
C92 Si91 Mg2 78.44(11)
C93 Si91 Mg2 117.84(12)
N90 Si95 C96 113.43(13)
N90 Si95 C98 112.98(13)
C96 Si95 C98 105.96(15)
N90 Si95 C97 114.36(14)
C96 Si95 C97 104.57(15)
C98 Si95 C97 104.64(16)
N90 Si95 Mg2 31.81(8)
C96 Si95 Mg2 84.63(10)
C98 Si95 Mg2 111.34(11)
C97 Si95 Mg2 138.73(12)
C103 C102 C101 116.4(12)
C102 C103 C104 111.0(11)
C105 C104 C103 113.5(10)
C104 C105 C106 109.9(12)
C111 C112 C113 114.2(14)
C114 C113 C112 111.3(12)
C113 C114 C115 114.7(14)
C114 C115 C116 111.0(14)
C121 C122 C123 111.4(14)
C122 C123 C124 110.0(13)
C123 C124 C125 106.6(12)
C126 C125 C124 107.8(13)

loop_
_geom_bond_atom_site_label_1
_geom_bond_atom_site_label_2
_geom_bond_distance
Mg1 N1 2.035(2)
Mg1 N31 2.055(2)
Mg1 N33 2.064(2)
Mg1 N5 2.117(2)
Mg1 S32 2.7799(11)
Mg1 S2 3.1017(11)
Mg2 N90 2.020(2)
Mg2 N61 2.103(2)
Mg2 N63 2.114(2)
Mg2 N3 2.162(2)
Mg2 S62 2.8226(11)
Mg2 S2 3.0556(10)
Mg2 Si91 3.2133(12)
Mg2 Si95 3.2597(12)
N1 C6 1.512(3)
N1 S2 1.605(2)
S2 N3 1.662(2)
S2 C10 1.805(3)
N3 C4 1.370(3)
C4 N5 1.307(3)
C4 C16 1.499(3)
N5 C17 1.465(3)
C6 C7 1.520(4)
C6 C8 1.525(4)
C6 C9 1.534(4)
C10 C11 1.382(4)
C10 C15 1.389(4)
C11 C12 1.388(4)
C12 C13 1.377(4)
C13 C14 1.385(4)
C14 C15 1.381(4)
C17 C18 1.401(4)
C17 C22 1.417(4)
C18 C19 1.393(4)
C18 C23 1.521(4)
C19 C20 1.374(5)
C20 C21 1.360(5)
C21 C22 1.398(4)
C22 C26 1.506(4)
C23 C25 1.513(5)
C23 C24 1.521(5)
C26 C28 1.532(4)
C26 C27 1.533(4)
N31 C36 1.491(4)
N31 S32 1.619(2)
S32 N33 1.668(2)
S32 C40' 1.685(6)
S32 C40 1.846(3)
N33 C34 1.379(3)
C34 N35 1.282(3)
C34 C46 1.506(4)
N35 C47 1.416(4)
C36 C37 1.518(4)
C36 C38 1.533(5)
C36 C39 1.538(5)
C40 C41 1.3900
C40 C45 1.3900
C41 C42 1.3900
C42 C43 1.3900
C43 C44 1.3900
C44 C45 1.3900
C40' C41' 1.3900
C40' C45' 1.3900
C41' C42' 1.3900
C42' C43' 1.3900
C43' C44' 1.3900
C44' C45' 1.3900
C47 C48 1.401(4)
C47 C52 1.414(5)
C48 C49 1.385(5)
C48 C53 1.521(5)
C49 C50 1.371(5)
C50 C51 1.380(5)
C51 C52 1.384(5)
C52 C56 1.519(5)
C53 C55 1.515(5)
C53 C54 1.533(5)
C56 C58 1.517(6)
C56 C57 1.523(6)
N61 C66 1.501(3)
N61 S62 1.623(2)
S62 N63 1.675(2)
S62 C70 1.822(3)
N63 C64 1.377(3)
C64 N65 1.285(3)
C64 C76 1.497(4)
N65 C77 1.414(3)
C66 C68 1.524(4)
C66 C67 1.526(4)
C66 C69 1.527(4)
C70 C75 1.384(4)
C70 C71 1.391(4)
C71 C72 1.387(4)
C72 C73 1.383(5)
C73 C74 1.371(5)
C74 C75 1.386(4)
C77 C78 1.405(4)
C77 C82 1.423(4)
C78 C79 1.403(4)
C78 C83 1.522(4)
C79 C80 1.379(4)
C80 C81 1.374(4)
C81 C82 1.389(4)
C82 C86 1.517(4)
C83 C84 1.526(5)
C83 C85 1.532(4)
C86 C88 1.527(4)
C86 C87 1.532(4)
N90 Si95 1.708(2)
N90 Si91 1.713(2)
Si91 C94 1.878(3)
Si91 C92 1.879(3)
Si91 C93 1.880(3)
Si95 C96 1.868(3)
Si95 C98 1.879(3)
Si95 C97 1.882(3)
C101 C102 1.492(12)
C102 C103 1.492(12)
C103 C104 1.530(12)
C104 C105 1.517(13)
C105 C106 1.520(13)
C111 C112 1.478(14)
C112 C113 1.527(14)
C113 C114 1.496(13)
C114 C115 1.499(14)
C115 C116 1.544(14)
C121 C122 1.516(14)
C122 C123 1.519(14)
C123 C124 1.535(14)
C124 C125 1.557(13)
C125 C126 1.516(14)
